data_1506364
loop_
_publ_author_name
'Sun, Li-Ning'
'Zhang, Hong-Jie'
'Meng, Qing-Guo'
'Liu, Feng-Yi'
'Fu, Lian-She'
'Peng, Chun-Yun'
'Yu, Jiang-Bo'
'Zheng, Guo-Li'
'Wang, Shu-Bin'

_publ_section_title
;
 Near-infrared luminescent hybrid materials doped with lanthanide (Ln)
 complexes (Ln = Nd, Yb) and their possible laser application.
;
_journal_issue 13
_journal_name_full 'The journal of physical chemistry. B'
_journal_page_first 6174
_journal_page_last 6182
_journal_paper_doi 10.1021/jp044591h
_journal_volume 109
_journal_year 2005
_chemical_formula_sum 'C57 H41 N2 O6 Yb'
_chemical_formula_weight 1022.96
_chemical_name_systematic
; 
 ? 
;
_space_group_IT_number 14
_symmetry_cell_setting monoclinic
_symmetry_space_group_name_Hall '-P 2yn'
_symmetry_space_group_name_H-M 'P 1 21/n 1'
_atom_sites_solution_hydrogens geom
_atom_sites_solution_primary direct
_atom_sites_solution_secondary difmap
_audit_creation_method SHELXL-97
_cell_angle_alpha 90.00
_cell_angle_beta 91.779(2)
_cell_angle_gamma 90.00
_cell_formula_units_Z 4
_cell_length_a 15.5804(16)
_cell_length_b 17.0282(17)
_cell_length_c 17.6621(18)
_cell_measurement_reflns_used 9182
_cell_measurement_temperature 293(2)
_cell_measurement_theta_max 25.96
_cell_measurement_theta_min 2.31
_cell_volume 4683.6(8)
_computing_cell_refinement 'Bruker SMART'
_computing_data_collection 'Bruker SMART'
_computing_data_reduction 'Bruker SAINT'
_computing_molecular_graphics 'Bruker SHELXTL'
_computing_publication_material 'Bruker SHELXTL'
_computing_structure_refinement 'SHELXL-97 (Sheldrick, 1997)'
_computing_structure_solution 'SHELXS-97 (Sheldrick, 1990)'
_diffrn_ambient_temperature 293(2)
_diffrn_measured_fraction_theta_full 0.990
_diffrn_measured_fraction_theta_max 0.990
_diffrn_measurement_device_type 'CCD area detector'
_diffrn_measurement_method 'phi and omega scans'
_diffrn_radiation_monochromator graphite
_diffrn_radiation_source 'fine-focus sealed tube'
_diffrn_radiation_type MoK\a
_diffrn_radiation_wavelength 0.71073
_diffrn_reflns_av_R_equivalents 0.0248
_diffrn_reflns_av_sigmaI/netI 0.0295
_diffrn_reflns_limit_h_max 19
_diffrn_reflns_limit_h_min -19
_diffrn_reflns_limit_k_max 17
_diffrn_reflns_limit_k_min -21
_diffrn_reflns_limit_l_max 21
_diffrn_reflns_limit_l_min -19
_diffrn_reflns_number 26141
_diffrn_reflns_theta_full 26.18
_diffrn_reflns_theta_max 26.18
_diffrn_reflns_theta_min 1.66
_exptl_absorpt_coefficient_mu 2.051
_exptl_absorpt_correction_T_max 0.8369
_exptl_absorpt_correction_T_min 0.6281
_exptl_absorpt_correction_type multi-scan
_exptl_crystal_density_diffrn 1.451
_exptl_crystal_density_meas 0
_exptl_crystal_density_method 'not measured'
_exptl_crystal_F_000 2060
_exptl_crystal_size_max 0.25
_exptl_crystal_size_mid 0.17
_exptl_crystal_size_min 0.09
_refine_diff_density_max 0.936
_refine_diff_density_min -0.302
_refine_diff_density_rms 0.067
_refine_ls_extinction_method none
_refine_ls_goodness_of_fit_ref 1.033
_refine_ls_hydrogen_treatment mixed
_refine_ls_matrix_type full
_refine_ls_number_parameters 595
_refine_ls_number_reflns 9294
_refine_ls_number_restraints 0
_refine_ls_restrained_S_all 1.033
_refine_ls_R_factor_all 0.0454
_refine_ls_R_factor_gt 0.0330
_refine_ls_shift/su_max 0.000
_refine_ls_shift/su_mean 0.000
_refine_ls_structure_factor_coef Fsqd
_refine_ls_weighting_details 'calc w=1/[\s^2^(Fo^2^)+(0.0416P)^2^+0.6722P] where P=(Fo^2^+2Fc^2^)/3'
_refine_ls_weighting_scheme calc
_refine_ls_wR_factor_gt 0.0734
_refine_ls_wR_factor_ref 0.0798
_reflns_number_gt 7475
_reflns_number_total 9294
_reflns_threshold_expression >2sigma(I)
_cod_data_source_file jp044591hsi20041129_121707.cif
_cod_data_source_block o101
_cod_depositor_comments
;
The following automatic conversions were performed:

'_symmetry_cell_setting' value 'Monoclinic' changed to 'monoclinic'
according to /home/saulius/struct/CIF-dictionaries/cif_core.dic
dictionary named 'cif_core.dic' version 2.4.1 from
2010-06-29.

'_exptl_absorpt_correction_type' value 'Multi-scan'
changed to 'multi-scan' according to
/home/saulius/struct/CIF-dictionaries/cif_core.dic dictionary named
'cif_core.dic' version 2.4.1 from 2010-06-29.

Automatic conversion script
Id: cif_fix_values 1715 2011-07-08 13:25:40Z adriana 
;
_cod_original_sg_symbol_H-M P2(1)/n
_cod_database_code 1506364

loop_
_symmetry_equiv_pos_as_xyz
'x, y, z'
'-x+1/2, y+1/2, -z+1/2'
'-x, -y, -z'
'x-1/2, -y-1/2, z-1/2'

loop_
_atom_site_label
_atom_site_type_symbol
_atom_site_fract_x
_atom_site_fract_y
_atom_site_fract_z
_atom_site_U_iso_or_equiv
_atom_site_adp_type
_atom_site_occupancy
_atom_site_symmetry_multiplicity
_atom_site_calc_flag
_atom_site_refinement_flags
Yb Yb 0.632902(8) 0.275562(8) 0.091610(8) 0.04690(6) Uani 1 1 d .
O1 O 0.61982(14) 0.21288(13) -0.02299(13) 0.0536(6) Uani 1 1 d .
O2 O 0.51800(14) 0.19271(14) 0.09867(12) 0.0549(6) Uani 1 1 d .
O3 O 0.72521(14) 0.34116(14) 0.01514(12) 0.0569(6) Uani 1 1 d .
O4 O 0.69182(14) 0.37434(15) 0.16097(13) 0.0625(6) Uani 1 1 d .
O5 O 0.75277(15) 0.20279(15) 0.09376(13) 0.0601(6) Uani 1 1 d .
O6 O 0.64636(15) 0.22685(13) 0.21186(13) 0.0566(6) Uani 1 1 d .
N1 N 0.53773(18) 0.36242(17) 0.00893(17) 0.0583(7) Uani 1 1 d .
N2 N 0.50937(18) 0.34330(18) 0.15816(18) 0.0622(8) Uani 1 1 d .
C1 C 0.6394(3) 0.2029(3) -0.1773(2) 0.0762(12) Uani 1 1 d .
H1 H 0.6879 0.2125 -0.1466 0.091 Uiso 1 1 calc R
C2 C 0.6445(3) 0.2104(3) -0.2546(3) 0.0967(16) Uani 1 1 d .
H2 H 0.6965 0.2234 -0.2759 0.116 Uiso 1 1 calc R
C3 C 0.5722(4) 0.1986(3) -0.3006(3) 0.0958(15) Uani 1 1 d .
H3 H 0.5747 0.2059 -0.3526 0.115 Uiso 1 1 calc R
C4 C 0.4977(3) 0.1762(3) -0.2693(2) 0.0878(13) Uani 1 1 d .
H4 H 0.4492 0.1673 -0.3002 0.105 Uiso 1 1 calc R
C5 C 0.4933(2) 0.1667(2) -0.1923(2) 0.0689(10) Uani 1 1 d .
H5 H 0.4421 0.1501 -0.1719 0.083 Uiso 1 1 calc R
C6 C 0.5636(2) 0.1813(2) -0.14435(18) 0.0511(8) Uani 1 1 d .
C7 C 0.5590(2) 0.17984(19) -0.05966(18) 0.0480(7) Uani 1 1 d .
C8 C 0.4893(2) 0.1453(2) -0.02476(19) 0.0574(9) Uani 1 1 d .
H8 H 0.4508 0.1164 -0.0548 0.069 Uiso 1 1 calc R
C9 C 0.4739(2) 0.15144(19) 0.05188(18) 0.0488(8) Uani 1 1 d .
C10 C 0.3986(2) 0.1097(2) 0.08243(18) 0.0521(8) Uani 1 1 d .
C11 C 0.3455(3) 0.1459(3) 0.1317(2) 0.0759(11) Uani 1 1 d .
H11 H 0.3580 0.1965 0.1485 0.091 Uiso 1 1 calc R
C12 C 0.2734(3) 0.1078(4) 0.1567(3) 0.1014(16) Uani 1 1 d .
H12 H 0.2369 0.1336 0.1891 0.122 Uiso 1 1 calc R
C13 C 0.2552(3) 0.0326(3) 0.1344(3) 0.0935(15) Uani 1 1 d .
H13 H 0.2071 0.0071 0.1522 0.112 Uiso 1 1 calc R
C14 C 0.3078(3) -0.0047(3) 0.0861(3) 0.0902(14) Uani 1 1 d .
H14 H 0.2957 -0.0557 0.0704 0.108 Uiso 1 1 calc R
C15 C 0.3795(2) 0.0338(2) 0.0604(2) 0.0756(11) Uani 1 1 d .
H15 H 0.4156 0.0079 0.0277 0.091 Uiso 1 1 calc R
C16 C 0.8412(3) 0.3483(3) -0.0998(2) 0.0788(12) Uani 1 1 d .
H16 H 0.8098 0.3020 -0.0964 0.095 Uiso 1 1 calc R
C17 C 0.8825(3) 0.3643(4) -0.1654(3) 0.1039(16) Uani 1 1 d .
H17 H 0.8802 0.3286 -0.2052 0.125 Uiso 1 1 calc R
C18 C 0.9274(3) 0.4334(4) -0.1722(3) 0.1074(18) Uani 1 1 d .
H18 H 0.9535 0.4457 -0.2173 0.129 Uiso 1 1 calc R
C19 C 0.9335(2) 0.4841(3) -0.1118(3) 0.0887(14) Uani 1 1 d .
H19 H 0.9652 0.5301 -0.1158 0.106 Uiso 1 1 calc R
C20 C 0.8928(2) 0.4674(2) -0.0452(2) 0.0661(10) Uani 1 1 d .
H20 H 0.8976 0.5021 -0.0046 0.079 Uiso 1 1 calc R
C21 C 0.8448(2) 0.3989(2) -0.0385(2) 0.0563(9) Uani 1 1 d .
C22 C 0.7921(2) 0.3816(2) 0.02831(19) 0.0513(8) Uani 1 1 d .
C23 C 0.8159(2) 0.4120(2) 0.09938(19) 0.0557(9) Uani 1 1 d .
H23 H 0.8698 0.4352 0.1053 0.067 Uiso 1 1 calc R
C24 C 0.7639(2) 0.40965(19) 0.1617(2) 0.0523(8) Uani 1 1 d .
C25 C 0.7897(2) 0.4493(2) 0.2343(2) 0.0535(8) Uani 1 1 d .
C26 C 0.7473(3) 0.4316(2) 0.2991(2) 0.0758(11) Uani 1 1 d .
H26 H 0.7033 0.3947 0.2974 0.091 Uiso 1 1 calc R
C27 C 0.7694(3) 0.4685(3) 0.3671(2) 0.0885(13) Uani 1 1 d .
H27 H 0.7406 0.4557 0.4107 0.106 Uiso 1 1 calc R
C28 C 0.8334(3) 0.5237(2) 0.3703(2) 0.0784(12) Uani 1 1 d .
H28 H 0.8471 0.5494 0.4155 0.094 Uiso 1 1 calc R
C29 C 0.8766(3) 0.5405(2) 0.3068(2) 0.0731(11) Uani 1 1 d .
H29 H 0.9212 0.5769 0.3090 0.088 Uiso 1 1 calc R
C30 C 0.8551(2) 0.5043(2) 0.2396(2) 0.0675(10) Uani 1 1 d .
H30 H 0.8851 0.5170 0.1966 0.081 Uiso 1 1 calc R
C31 C 0.9145(3) 0.1659(3) 0.0470(3) 0.0960(15) Uani 1 1 d .
H31 H 0.8814 0.1997 0.0167 0.115 Uiso 1 1 calc R
C32 C 0.9897(3) 0.1356(4) 0.0195(3) 0.122(2) Uani 1 1 d .
H32 H 1.0070 0.1496 -0.0286 0.146 Uiso 1 1 calc R
C33 C 1.0376(3) 0.0864(4) 0.0617(4) 0.122(2) Uani 1 1 d .
H33 H 1.0887 0.0667 0.0435 0.147 Uiso 1 1 calc R
C34 C 1.0120(4) 0.0656(4) 0.1304(4) 0.145(3) Uani 1 1 d .
H34 H 1.0448 0.0304 0.1592 0.175 Uiso 1 1 calc R
C35 C 0.9372(3) 0.0959(3) 0.1593(3) 0.1113(19) Uani 1 1 d .
H35 H 0.9205 0.0810 0.2073 0.134 Uiso 1 1 calc R
C36 C 0.8877(2) 0.1475(2) 0.1175(2) 0.0610(9) Uani 1 1 d .
C37 C 0.8064(2) 0.1815(2) 0.1452(2) 0.0559(8) Uani 1 1 d .
C38 C 0.7920(2) 0.1886(2) 0.22243(19) 0.0608(9) Uani 1 1 d .
H38 H 0.8376 0.1787 0.2563 0.073 Uiso 1 1 calc R
C39 C 0.7136(2) 0.2097(2) 0.2517(2) 0.0556(9) Uani 1 1 d .
C40 C 0.7036(2) 0.2104(2) 0.3360(2) 0.0593(9) Uani 1 1 d .
C41 C 0.6245(3) 0.1923(3) 0.3652(2) 0.0777(11) Uani 1 1 d .
H41 H 0.5785 0.1791 0.3329 0.093 Uiso 1 1 calc R
C42 C 0.6142(4) 0.1940(3) 0.4432(3) 0.1041(16) Uani 1 1 d .
H42 H 0.5619 0.1801 0.4633 0.125 Uiso 1 1 calc R
C43 C 0.6814(4) 0.2164(4) 0.4906(3) 0.114(2) Uani 1 1 d .
H43 H 0.6740 0.2190 0.5426 0.136 Uiso 1 1 calc R
C44 C 0.7589(4) 0.2349(3) 0.4618(3) 0.0983(16) Uani 1 1 d .
H44 H 0.8038 0.2504 0.4943 0.118 Uiso 1 1 calc R
C45 C 0.7713(3) 0.2309(2) 0.3852(2) 0.0762(12) Uani 1 1 d .
H45 H 0.8250 0.2420 0.3663 0.091 Uiso 1 1 calc R
C46 C 0.5531(3) 0.3749(2) -0.0633(2) 0.0678(10) Uani 1 1 d .
H46 H 0.6048 0.3574 -0.0821 0.081 Uiso 1 1 calc R
C47 C 0.4950(3) 0.4133(2) -0.1129(3) 0.0821(13) Uani 1 1 d .
H47 H 0.5080 0.4208 -0.1634 0.099 Uiso 1 1 calc R
C48 C 0.4197(3) 0.4395(3) -0.0862(3) 0.0936(15) Uani 1 1 d .
H48 H 0.3806 0.4650 -0.1185 0.112 Uiso 1 1 calc R
C49 C 0.4005(3) 0.4282(2) -0.0102(3) 0.0763(12) Uani 1 1 d .
C50 C 0.3236(3) 0.4535(3) 0.0221(4) 0.1024(17) Uani 1 1 d .
H50 H 0.2822 0.4780 -0.0089 0.123 Uiso 1 1 calc R
C51 C 0.3081(3) 0.4438(3) 0.0945(4) 0.1013(17) Uani 1 1 d .
H51 H 0.2566 0.4617 0.1135 0.122 Uiso 1 1 calc R
C52 C 0.3701(3) 0.4057(2) 0.1449(3) 0.0789(12) Uani 1 1 d .
C53 C 0.3588(3) 0.3946(3) 0.2218(3) 0.0975(16) Uani 1 1 d .
H53 H 0.3081 0.4107 0.2434 0.117 Uiso 1 1 calc R
C54 C 0.4211(3) 0.3605(3) 0.2654(3) 0.0951(15) Uani 1 1 d .
H54 H 0.4141 0.3535 0.3170 0.114 Uiso 1 1 calc R
C55 C 0.4966(3) 0.3358(3) 0.2311(2) 0.0791(12) Uani 1 1 d .
H55 H 0.5397 0.3131 0.2614 0.095 Uiso 1 1 calc R
C56 C 0.4475(2) 0.3790(2) 0.1146(2) 0.0625(10) Uani 1 1 d .
C57 C 0.4625(2) 0.3894(2) 0.0357(2) 0.0624(10) Uani 1 1 d .

loop_
_atom_site_aniso_label
_atom_site_aniso_U_11
_atom_site_aniso_U_22
_atom_site_aniso_U_33
_atom_site_aniso_U_23
_atom_site_aniso_U_13
_atom_site_aniso_U_12
Yb 0.04036(9) 0.05676(10) 0.04310(9) -0.00009(7) -0.00636(6) 0.00031(7)
O1 0.0433(12) 0.0672(15) 0.0502(14) -0.0032(11) -0.0015(10) -0.0062(11)
O2 0.0509(13) 0.0694(15) 0.0442(13) -0.0005(11) -0.0023(11) -0.0045(12)
O3 0.0527(13) 0.0691(15) 0.0485(13) 0.0013(11) -0.0074(11) -0.0096(12)
O4 0.0539(13) 0.0741(16) 0.0597(15) -0.0102(13) 0.0028(12) -0.0117(13)
O5 0.0519(13) 0.0821(17) 0.0460(14) 0.0066(12) -0.0042(11) 0.0141(12)
O6 0.0538(13) 0.0698(16) 0.0458(13) 0.0022(11) -0.0073(11) 0.0047(12)
N1 0.0548(17) 0.0561(18) 0.063(2) 0.0020(14) -0.0099(15) 0.0024(14)
N2 0.0532(16) 0.0668(19) 0.066(2) -0.0097(16) -0.0020(15) 0.0066(15)
C1 0.065(2) 0.098(3) 0.065(3) 0.001(2) 0.006(2) -0.020(2)
C2 0.092(3) 0.127(4) 0.072(3) 0.003(3) 0.027(3) -0.031(3)
C3 0.114(4) 0.126(4) 0.048(2) 0.001(2) 0.010(3) -0.027(3)
C4 0.093(3) 0.121(4) 0.049(2) -0.005(2) -0.007(2) -0.027(3)
C5 0.066(2) 0.093(3) 0.048(2) -0.005(2) 0.0009(18) -0.017(2)
C6 0.0548(19) 0.0514(19) 0.0472(19) -0.0038(16) 0.0028(15) -0.0056(16)
C7 0.0467(17) 0.0509(19) 0.0462(18) -0.0026(15) -0.0022(15) -0.0025(16)
C8 0.0557(19) 0.072(2) 0.0444(19) -0.0053(17) -0.0038(16) -0.0188(18)
C9 0.0442(17) 0.055(2) 0.0470(19) 0.0040(15) -0.0049(15) 0.0036(15)
C10 0.0471(18) 0.063(2) 0.0457(19) 0.0103(16) -0.0035(15) -0.0014(17)
C11 0.079(3) 0.088(3) 0.062(3) 0.000(2) 0.018(2) -0.007(2)
C12 0.079(3) 0.139(5) 0.089(3) 0.009(3) 0.041(3) 0.003(3)
C13 0.063(3) 0.115(4) 0.103(4) 0.038(3) 0.011(3) -0.013(3)
C14 0.070(3) 0.082(3) 0.119(4) 0.020(3) 0.007(3) -0.017(2)
C15 0.062(2) 0.073(3) 0.093(3) 0.006(2) 0.015(2) -0.007(2)
C16 0.072(2) 0.101(3) 0.064(3) -0.006(2) 0.000(2) -0.007(2)
C17 0.088(3) 0.157(5) 0.068(3) -0.015(3) 0.012(3) -0.015(4)
C18 0.070(3) 0.184(6) 0.069(3) 0.021(4) 0.007(3) -0.013(4)
C19 0.049(2) 0.122(4) 0.095(4) 0.034(3) 0.000(2) -0.014(2)
C20 0.0441(18) 0.084(3) 0.070(3) 0.012(2) 0.0008(18) -0.0029(19)
C21 0.0387(16) 0.077(2) 0.053(2) 0.0044(18) -0.0076(15) 0.0038(17)
C22 0.0424(17) 0.057(2) 0.054(2) 0.0054(16) -0.0072(15) 0.0045(16)
C23 0.0416(17) 0.070(2) 0.054(2) -0.0015(17) -0.0058(16) -0.0072(16)
C24 0.0483(18) 0.0485(19) 0.059(2) 0.0007(16) -0.0116(16) 0.0026(16)
C25 0.0531(19) 0.0505(19) 0.056(2) -0.0030(16) -0.0065(17) 0.0037(16)
C26 0.082(3) 0.080(3) 0.066(3) -0.009(2) 0.000(2) -0.016(2)
C27 0.107(3) 0.099(3) 0.060(3) -0.015(2) 0.013(2) -0.008(3)
C28 0.097(3) 0.070(3) 0.067(3) -0.016(2) -0.021(2) 0.002(2)
C29 0.077(3) 0.067(2) 0.074(3) -0.015(2) -0.015(2) -0.006(2)
C30 0.065(2) 0.070(2) 0.067(2) -0.007(2) -0.007(2) -0.006(2)
C31 0.091(3) 0.129(4) 0.069(3) 0.014(3) 0.012(2) 0.041(3)
C32 0.103(4) 0.172(6) 0.093(4) 0.014(4) 0.035(3) 0.047(4)
C33 0.079(3) 0.177(6) 0.111(5) 0.003(4) 0.019(3) 0.051(4)
C34 0.099(4) 0.219(7) 0.118(5) 0.030(5) 0.010(4) 0.097(5)
C35 0.083(3) 0.171(5) 0.080(3) 0.024(3) 0.005(3) 0.055(4)
C36 0.0474(18) 0.078(3) 0.058(2) 0.0039(19) -0.0028(17) 0.0091(18)
C37 0.0493(18) 0.065(2) 0.053(2) 0.0065(18) -0.0015(16) 0.0050(17)
C38 0.0473(18) 0.088(3) 0.047(2) 0.0041(19) -0.0112(16) 0.0045(19)
C39 0.0526(19) 0.068(2) 0.0461(19) 0.0019(16) -0.0038(16) -0.0031(17)
C40 0.062(2) 0.068(2) 0.047(2) 0.0033(17) -0.0011(17) 0.0061(18)
C41 0.072(3) 0.097(3) 0.064(3) 0.002(2) 0.008(2) 0.001(2)
C42 0.105(4) 0.137(4) 0.072(3) 0.003(3) 0.030(3) 0.004(4)
C43 0.129(5) 0.161(6) 0.051(3) 0.000(3) 0.010(3) 0.013(4)
C44 0.115(4) 0.128(4) 0.051(3) -0.009(3) -0.015(3) 0.009(3)
C45 0.080(3) 0.096(3) 0.053(2) 0.002(2) -0.006(2) 0.000(2)
C46 0.072(2) 0.066(2) 0.064(2) 0.009(2) -0.015(2) 0.002(2)
C47 0.094(3) 0.077(3) 0.073(3) 0.014(2) -0.029(3) -0.003(3)
C48 0.085(3) 0.076(3) 0.117(4) 0.017(3) -0.043(3) 0.015(3)
C49 0.063(2) 0.059(2) 0.105(4) 0.000(2) -0.025(2) 0.010(2)
C50 0.071(3) 0.089(3) 0.145(5) -0.001(4) -0.027(3) 0.031(3)
C51 0.057(3) 0.090(3) 0.156(5) -0.021(4) -0.010(3) 0.029(2)
C52 0.063(2) 0.068(3) 0.106(4) -0.019(3) 0.003(2) 0.005(2)
C53 0.065(3) 0.097(4) 0.131(5) -0.036(3) 0.018(3) 0.017(3)
C54 0.080(3) 0.115(4) 0.091(3) -0.025(3) 0.022(3) 0.008(3)
C55 0.067(2) 0.100(3) 0.071(3) -0.012(2) 0.006(2) 0.012(2)
C56 0.0475(19) 0.051(2) 0.088(3) -0.013(2) -0.0081(19) 0.0046(17)
C57 0.053(2) 0.050(2) 0.083(3) -0.0027(19) -0.017(2) 0.0013(17)

loop_
_atom_type_symbol
_atom_type_description
_atom_type_scat_dispersion_real
_atom_type_scat_dispersion_imag
_atom_type_scat_source
C C 0.0033 0.0016 'International Tables Vol C Tables 4.2.6.8 and 6.1.1.4'
H H 0.0000 0.0000 'International Tables Vol C Tables 4.2.6.8 and 6.1.1.4'
N N 0.0061 0.0033 'International Tables Vol C Tables 4.2.6.8 and 6.1.1.4'
O O 0.0106 0.0060 'International Tables Vol C Tables 4.2.6.8 and 6.1.1.4'
Yb Yb -0.3850 5.5486 'International Tables Vol C Tables 4.2.6.8 and 6.1.1.4'

loop_
_geom_angle_atom_site_label_1
_geom_angle_atom_site_label_2
_geom_angle_atom_site_label_3
_geom_angle
O5 Yb O4 94.48(9)
O5 Yb O6 74.39(8)
O4 Yb O6 75.05(8)
O5 Yb O2 108.15(10)
O4 Yb O2 137.37(8)
O6 Yb O2 76.97(8)
O5 Yb O1 78.97(8)
O4 Yb O1 148.13(8)
O6 Yb O1 130.94(8)
O2 Yb O1 73.29(8)
O5 Yb O3 75.03(9)
O4 Yb O3 72.84(8)
O6 Yb O3 133.11(8)
O2 Yb O3 147.06(8)
O1 Yb O3 75.34(8)
O5 Yb N1 143.84(9)
O4 Yb N1 95.67(9)
O6 Yb N1 141.76(9)
O2 Yb N1 86.92(9)
O1 Yb N1 74.20(9)
O3 Yb N1 75.05(9)
O5 Yb N2 151.56(10)
O4 Yb N2 73.40(9)
O6 Yb N2 77.60(9)
O2 Yb N2 69.62(9)
O1 Yb N2 124.59(9)
O3 Yb N2 123.02(10)
N1 Yb N2 64.25(10)
C7 O1 Yb 134.8(2)
C9 O2 Yb 135.6(2)
C22 O3 Yb 133.2(2)
C24 O4 Yb 134.5(2)
C37 O5 Yb 134.5(2)
C39 O6 Yb 130.2(2)
C46 N1 C57 117.8(3)
C46 N1 Yb 122.1(2)
C57 N1 Yb 119.6(2)
C55 N2 C56 118.2(3)
C55 N2 Yb 123.0(3)
C56 N2 Yb 118.1(2)
C2 C1 C6 121.2(4)
C2 C1 H1 119.4
C6 C1 H1 119.4
C1 C2 C3 119.9(4)
C1 C2 H2 120.1
C3 C2 H2 120.1
C4 C3 C2 119.6(4)
C4 C3 H3 120.2
C2 C3 H3 120.2
C3 C4 C5 120.4(4)
C3 C4 H4 119.8
C5 C4 H4 119.8
C4 C5 C6 121.4(4)
C4 C5 H5 119.3
C6 C5 H5 119.3
C1 C6 C5 117.4(3)
C1 C6 C7 119.4(3)
C5 C6 C7 123.1(3)
O1 C7 C8 122.9(3)
O1 C7 C6 116.5(3)
C8 C7 C6 120.6(3)
C9 C8 C7 124.1(3)
C9 C8 H8 117.9
C7 C8 H8 117.9
O2 C9 C8 124.8(3)
O2 C9 C10 116.4(3)
C8 C9 C10 118.7(3)
C11 C10 C15 118.2(3)
C11 C10 C9 121.0(3)
C15 C10 C9 120.7(3)
C10 C11 C12 120.5(4)
C10 C11 H11 119.8
C12 C11 H11 119.8
C13 C12 C11 120.7(5)
C13 C12 H12 119.7
C11 C12 H12 119.7
C14 C13 C12 119.7(4)
C14 C13 H13 120.2
C12 C13 H13 120.2
C13 C14 C15 119.6(5)
C13 C14 H14 120.2
C15 C14 H14 120.2
C10 C15 C14 121.3(4)
C10 C15 H15 119.3
C14 C15 H15 119.3
C17 C16 C21 122.0(5)
C17 C16 H16 119.0
C21 C16 H16 119.0
C16 C17 C18 119.9(5)
C16 C17 H17 120.1
C18 C17 H17 120.1
C19 C18 C17 119.5(5)
C19 C18 H18 120.3
C17 C18 H18 120.3
C18 C19 C20 120.7(5)
C18 C19 H19 119.7
C20 C19 H19 119.7
C19 C20 C21 120.4(4)
C19 C20 H20 119.8
C21 C20 H20 119.8
C16 C21 C20 117.6(4)
C16 C21 C22 119.2(4)
C20 C21 C22 123.0(3)
O3 C22 C23 124.1(3)
O3 C22 C21 115.7(3)
C23 C22 C21 120.1(3)
C24 C23 C22 123.8(3)
C24 C23 H23 118.1
C22 C23 H23 118.1
O4 C24 C23 122.8(3)
O4 C24 C25 115.8(3)
C23 C24 C25 121.3(3)
C26 C25 C30 117.7(3)
C26 C25 C24 119.5(3)
C30 C25 C24 122.8(3)
C25 C26 C27 120.5(4)
C25 C26 H26 119.7
C27 C26 H26 119.7
C28 C27 C26 120.5(4)
C28 C27 H27 119.8
C26 C27 H27 119.8
C29 C28 C27 119.4(4)
C29 C28 H28 120.3
C27 C28 H28 120.3
C28 C29 C30 120.4(4)
C28 C29 H29 119.8
C30 C29 H29 119.8
C29 C30 C25 121.5(4)
C29 C30 H30 119.2
C25 C30 H30 119.2
C36 C31 C32 121.5(4)
C36 C31 H31 119.2
C32 C31 H31 119.2
C33 C32 C31 120.2(5)
C33 C32 H32 119.9
C31 C32 H32 119.9
C32 C33 C34 119.7(5)
C32 C33 H33 120.1
C34 C33 H33 120.1
C33 C34 C35 121.0(5)
C33 C34 H34 119.5
C35 C34 H34 119.5
C36 C35 C34 120.4(5)
C36 C35 H35 119.8
C34 C35 H35 119.8
C31 C36 C35 117.2(4)
C31 C36 C37 119.9(3)
C35 C36 C37 122.9(4)
O5 C37 C38 123.6(3)
O5 C37 C36 115.2(3)
C38 C37 C36 121.2(3)
C39 C38 C37 123.8(3)
C39 C38 H38 118.1
C37 C38 H38 118.1
O6 C39 C38 124.8(3)
O6 C39 C40 115.8(3)
C38 C39 C40 119.4(3)
C41 C40 C45 119.2(4)
C41 C40 C39 119.2(3)
C45 C40 C39 121.5(4)
C40 C41 C42 119.7(4)
C40 C41 H41 120.2
C42 C41 H41 120.2
C43 C42 C41 119.9(5)
C43 C42 H42 120.0
C41 C42 H42 120.0
C44 C43 C42 120.3(5)
C44 C43 H43 119.8
C42 C43 H43 119.8
C43 C44 C45 120.6(5)
C43 C44 H44 119.7
C45 C44 H44 119.7
C44 C45 C40 120.1(5)
C44 C45 H45 120.0
C40 C45 H45 120.0
N1 C46 C47 123.0(4)
N1 C46 H46 118.5
C47 C46 H46 118.5
C48 C47 C46 119.1(4)
C48 C47 H47 120.5
C46 C47 H47 120.5
C47 C48 C49 120.2(4)
C47 C48 H48 119.9
C49 C48 H48 119.9
C48 C49 C57 117.1(4)
C48 C49 C50 123.7(4)
C57 C49 C50 119.2(5)
C51 C50 C49 122.4(5)
C51 C50 H50 118.8
C49 C50 H50 118.8
C50 C51 C52 120.9(5)
C50 C51 H51 119.5
C52 C51 H51 119.5
C53 C52 C56 117.6(4)
C53 C52 C51 124.1(5)
C56 C52 C51 118.3(5)
C54 C53 C52 120.4(4)
C54 C53 H53 119.8
C52 C53 H53 119.8
C53 C54 C55 118.7(5)
C53 C54 H54 120.7
C55 C54 H54 120.7
N2 C55 C54 123.2(4)
N2 C55 H55 118.4
C54 C55 H55 118.4
N2 C56 C52 122.0(4)
N2 C56 C57 118.2(3)
C52 C56 C57 119.8(4)
N1 C57 C49 122.9(4)
N1 C57 C56 117.8(3)
C49 C57 C56 119.3(4)

loop_
_geom_bond_atom_site_label_1
_geom_bond_atom_site_label_2
_geom_bond_distance
Yb O5 2.241(2)
Yb O4 2.259(2)
Yb O6 2.284(2)
Yb O2 2.286(2)
Yb O1 2.292(2)
Yb O3 2.294(2)
Yb N1 2.527(3)
Yb N2 2.561(3)
O1 C7 1.263(4)
O2 C9 1.270(4)
O3 C22 1.265(4)
O4 C24 1.273(4)
O5 C37 1.268(4)
O6 C39 1.278(4)
N1 C46 1.323(5)
N1 C57 1.357(4)
N2 C55 1.316(5)
N2 C56 1.358(4)
C1 C2 1.376(6)
C1 C6 1.383(5)
C1 H1 0.9300
C2 C3 1.383(7)
C2 H2 0.9300
C3 C4 1.355(6)
C3 H3 0.9300
C4 C5 1.374(5)
C4 H4 0.9300
C5 C6 1.386(4)
C5 H5 0.9300
C6 C7 1.500(4)
C7 C8 1.395(4)
C8 C9 1.386(4)
C8 H8 0.9300
C9 C10 1.488(4)
C10 C11 1.365(5)
C10 C15 1.380(5)
C11 C12 1.381(6)
C11 H11 0.9300
C12 C13 1.367(7)
C12 H12 0.9300
C13 C14 1.359(7)
C13 H13 0.9300
C14 C15 1.382(5)
C14 H14 0.9300
C15 H15 0.9300
C16 C17 1.369(6)
C16 C21 1.384(5)
C16 H16 0.9300
C17 C18 1.377(7)
C17 H17 0.9300
C18 C19 1.372(7)
C18 H18 0.9300
C19 C20 1.383(5)
C19 H19 0.9300
C20 C21 1.393(5)
C20 H20 0.9300
C21 C22 1.487(5)
C22 C23 1.397(5)
C23 C24 1.388(5)
C23 H23 0.9300
C24 C25 1.493(5)
C25 C26 1.372(5)
C25 C30 1.386(5)
C26 C27 1.390(5)
C26 H26 0.9300
C27 C28 1.370(6)
C27 H27 0.9300
C28 C29 1.356(6)
C28 H28 0.9300
C29 C30 1.370(5)
C29 H29 0.9300
C30 H30 0.9300
C31 C36 1.362(5)
C31 C32 1.383(6)
C31 H31 0.9300
C32 C33 1.334(7)
C32 H32 0.9300
C33 C34 1.336(7)
C33 H33 0.9300
C34 C35 1.386(6)
C34 H34 0.9300
C35 C36 1.370(5)
C35 H35 0.9300
C36 C37 1.488(5)
C37 C38 1.395(5)
C38 C39 1.389(5)
C38 H38 0.9300
C39 C40 1.502(5)
C40 C41 1.386(5)
C40 C45 1.390(5)
C41 C42 1.392(6)
C41 H41 0.9300
C42 C43 1.374(8)
C42 H42 0.9300
C43 C44 1.360(8)
C43 H43 0.9300
C44 C45 1.374(6)
C44 H44 0.9300
C45 H45 0.9300
C46 C47 1.401(5)
C46 H46 0.9300
C47 C48 1.353(6)
C47 H47 0.9300
C48 C49 1.397(6)
C48 H48 0.9300
C49 C57 1.406(5)
C49 C50 1.411(6)
C50 C51 1.320(7)
C50 H50 0.9300
C51 C52 1.446(6)
C51 H51 0.9300
C52 C53 1.387(7)
C52 C56 1.411(5)
C53 C54 1.351(6)
C53 H53 0.9300
C54 C55 1.403(6)
C54 H54 0.9300
C55 H55 0.9300
C56 C57 1.430(5)
